data_2003952
loop_
_publ_author_name
'Ng, S. W.'

_publ_section_title
;
 Dicyclohexylammonium 2-Carboxybenzenesulfonate Dihydrate
;
_journal_issue 9
_journal_name_full 'Acta Crystallographica Section C'
_journal_page_first 1853
_journal_page_last 1855
_journal_paper_doi 10.1107/S0108270195003118
_journal_volume 51
_journal_year 1995
_chemical_formula_moiety 'C12 H24 N , C7 H5 O5 S , 2H2 O'
_chemical_formula_sum 'C19 H33 N O7 S'
_chemical_formula_weight 419.52
_chemical_name_systematic
;
 dicyclohexylammonium hydrogen 2-sulfobenzoate dihydrate
;
_space_group_IT_number 14
_symmetry_cell_setting monoclinic
_symmetry_space_group_name_Hall '-P 2yn'
_symmetry_space_group_name_H-M 'P 1 21/n 1'
_audit_creation_method SHELXL
_cell_angle_alpha 90.00
_cell_angle_beta 94.48(2)
_cell_angle_gamma 90.00
_cell_formula_units_Z 4
_cell_length_a 14.140(6)
_cell_length_b 9.586(3)
_cell_length_c 16.118(7)
_cell_measurement_reflns_used 25
_cell_measurement_temperature 298
_cell_measurement_theta_max 11
_cell_measurement_theta_min 8
_cell_volume 2178.1(15)
_computing_cell_refinement
;
CAD-4 VAX/PC Fortran System (Enraf-Nonius, 1988)
;
_computing_data_collection
;
CAD-4 VAX/PC Fortran System (Enraf-Nonius, 1988)
;
_computing_data_reduction
;
CAD-4 VAX/PC Fortran System (Enraf-Nonius, 1988)
;
_computing_molecular_graphics 'ORTEPII (Johnson, 1976)'
_computing_publication_material 'SHELXL93 (Sheldrick, 1993)'
_computing_structure_refinement 'SHELXL93 (Sheldrick, 1993)'
_computing_structure_solution
;
MULTAN80 (Main, Fiske, Hull, Lessinger, Germain, Declercq & Woolfson, 1980)
;
_diffrn_ambient_temperature 298(2)
_diffrn_measurement_device 'Enraf-Nonius CAD4'
_diffrn_measurement_method \w-2\q
_diffrn_radiation_monochromator graphite
_diffrn_radiation_source 'fine-focus sealed tube'
_diffrn_radiation_type MoK\a
_diffrn_radiation_wavelength 0.71073
_diffrn_reflns_av_R_equivalents 0.0266
_diffrn_reflns_av_sigmaI/netI 0.0871
_diffrn_reflns_limit_h_max 15
_diffrn_reflns_limit_h_min 0
_diffrn_reflns_limit_k_max 10
_diffrn_reflns_limit_k_min 0
_diffrn_reflns_limit_l_max 17
_diffrn_reflns_limit_l_min -17
_diffrn_reflns_number 2966
_diffrn_reflns_theta_max 22.47
_diffrn_reflns_theta_min 1.85
_diffrn_standards_decay_% 1.9
_diffrn_standards_interval_time 60
_diffrn_standards_number 3
_exptl_absorpt_coefficient_mu 0.178
_exptl_absorpt_correction_type none
_exptl_crystal_colour transparent
_exptl_crystal_density_diffrn 1.279
_exptl_crystal_description parallelepiped
_exptl_crystal_F_000 904
_exptl_crystal_size_max 0.29
_exptl_crystal_size_mid 0.25
_exptl_crystal_size_min 0.23
_refine_diff_density_max 0.219
_refine_diff_density_min -0.225
_refine_ls_extinction_method none
_refine_ls_goodness_of_fit_all 1.009
_refine_ls_goodness_of_fit_obs 1.075
_refine_ls_matrix_type full
_refine_ls_number_parameters 260
_refine_ls_number_reflns 2831
_refine_ls_number_restraints 0
_refine_ls_restrained_S_all 1.009
_refine_ls_restrained_S_obs 1.075
_refine_ls_R_factor_all 0.1205
_refine_ls_R_factor_obs 0.0575
_refine_ls_shift/esd_max 0.001
_refine_ls_shift/esd_mean 0.000
_refine_ls_structure_factor_coef Fsqd
_refine_ls_weighting_scheme
;
calc w = 1/[\s^2^(F~o~^2^) + (0.0649P)^2^]
where P = (F~o~^2^ + 2F~c~^2^)/3
;
_refine_ls_wR_factor_all 0.1509
_refine_ls_wR_factor_obs 0.1188
_reflns_number_observed 1648
_reflns_number_total 2831
_reflns_observed_criterion >2sigma(I)
_cod_data_source_file ta1017.cif
_cod_data_source_block ta1017
_cod_original_cell_volume 2178.0(15)
_cod_original_sg_symbol_H-M 'P 21/n'
_cod_database_code 2003952

loop_
_symmetry_equiv_pos_as_xyz
'x, y, z'
'-x+1/2, y+1/2, -z+1/2'
'-x, -y, -z'
'x-1/2, -y-1/2, z-1/2'

loop_
_atom_site_aniso_label
_atom_site_aniso_U_11
_atom_site_aniso_U_22
_atom_site_aniso_U_33
_atom_site_aniso_U_12
_atom_site_aniso_U_13
_atom_site_aniso_U_23
S 0.0332(7) 0.0442(9) 0.0414(7) -0.0066(7) 0.0049(6) -0.0092(7)
OW1 0.064(3) 0.108(4) 0.051(3) 0.008(3) -0.003(2) -0.017(2)
OW2 0.093(3) 0.095(3) 0.051(3) 0.043(3) 0.005(3) -0.015(2)
O1 0.034(2) 0.061(2) 0.061(2) 0.013(2) -0.002(2) -0.010(2)
O2 0.064(3) 0.092(3) 0.068(3) -0.038(2) 0.009(2) 0.019(2)
O3 0.045(2) 0.073(3) 0.068(3) -0.009(2) 0.006(2) -0.046(2)
O4 0.083(3) 0.068(3) 0.045(2) 0.019(3) -0.014(2) 0.003(2)
O5 0.058(2) 0.066(3) 0.044(2) 0.021(2) 0.006(2) -0.006(2)
N 0.038(2) 0.034(3) 0.033(2) -0.007(2) 0.002(2) -0.006(2)
C1 0.030(3) 0.044(3) 0.044(3) -0.005(3) 0.003(3) 0.000(3)
C2 0.031(3) 0.036(3) 0.034(3) 0.002(2) -0.002(2) 0.000(2)
C3 0.029(3) 0.031(3) 0.033(3) 0.001(2) -0.003(2) -0.001(2)
C4 0.048(3) 0.048(3) 0.032(3) 0.002(3) -0.001(3) -0.006(3)
C5 0.058(4) 0.055(4) 0.043(3) 0.004(3) -0.013(3) -0.014(3)
C6 0.046(4) 0.057(4) 0.061(4) -0.010(3) -0.018(3) -0.003(3)
C7 0.032(3) 0.061(4) 0.054(4) -0.008(3) 0.002(3) 0.007(3)
C8 0.044(3) 0.032(3) 0.045(3) -0.005(3) 0.002(3) -0.002(2)
C9 0.045(3) 0.050(4) 0.044(3) -0.002(3) 0.011(3) -0.004(3)
C10 0.058(4) 0.078(5) 0.062(4) 0.015(4) 0.014(3) -0.010(3)
C11 0.053(4) 0.068(4) 0.081(5) 0.017(4) 0.004(3) -0.008(4)
C12 0.053(4) 0.044(4) 0.076(4) 0.008(3) -0.009(3) 0.009(3)
C13 0.053(4) 0.052(4) 0.047(3) -0.003(3) 0.006(3) 0.005(3)
C14 0.041(3) 0.042(3) 0.038(3) -0.007(3) 0.006(2) 0.005(3)
C15 0.046(3) 0.053(4) 0.040(3) -0.010(3) -0.001(3) -0.005(3)
C16 0.085(5) 0.092(5) 0.044(4) -0.020(4) -0.001(4) 0.006(4)
C17 0.070(5) 0.099(6) 0.062(4) -0.018(4) -0.019(4) 0.036(4)
C18 0.074(5) 0.065(4) 0.079(5) 0.004(4) -0.007(4) 0.032(4)
C19 0.060(4) 0.050(4) 0.059(4) 0.005(3) 0.001(3) 0.006(3)

loop_
_atom_site_label
_atom_site_occupancy
_atom_site_fract_x
_atom_site_fract_y
_atom_site_fract_z
_atom_site_U_iso_or_equiv
_atom_site_thermal_displace_type
_atom_site_calc_flag
_atom_site_refinement_flags
_atom_site_type_symbol
S 1 0.59719(9) 0.48665(14) 0.21607(8) 0.0395(4) Uani d . S
OW1 1 0.3811(3) 0.6129(6) 0.5031(2) 0.0746(13) Uani d . O
OW2 1 0.2728(3) 0.7465(5) 0.6116(2) 0.0796(14) Uani d . O
O1 1 0.6563(2) 0.3649(4) 0.2324(2) 0.0521(10) Uani d . O
O2 1 0.6271(3) 0.5661(5) 0.1469(2) 0.0745(13) Uani d . O
O3 1 0.5862(2) 0.5654(4) 0.2905(2) 0.0619(12) Uani d . O
O4 1 0.4629(3) 0.3647(4) 0.3785(2) 0.0662(12) Uani d . O
O5 1 0.3737(3) 0.5485(4) 0.3460(2) 0.0559(11) Uani d . O
N 1 0.6900(3) 0.7877(4) 0.3629(2) 0.0349(10) Uani d . N
C1 1 0.4210(4) 0.4368(6) 0.3273(3) 0.0392(13) Uani d . C
C2 1 0.4117(3) 0.4040(5) 0.2359(3) 0.0340(12) Uani d . C
C3 1 0.4828(3) 0.4221(5) 0.1822(3) 0.0315(12) Uani d . C
C4 1 0.4676(4) 0.3843(5) 0.0994(3) 0.0430(13) Uani d . C
H4 1 0.5152(4) 0.3979(5) 0.0636(3) 0.065 Uiso calc R H
C5 1 0.3827(4) 0.3268(6) 0.0699(3) 0.053(2) Uani d . C
H5 1 0.3731(4) 0.3012(6) 0.0142(3) 0.079 Uiso calc R H
C6 1 0.3115(4) 0.3068(6) 0.1226(4) 0.056(2) Uani d . C
H6 1 0.2542(4) 0.2667(6) 0.1028(4) 0.084 Uiso calc R H
C7 1 0.3257(4) 0.3470(6) 0.2051(3) 0.0489(14) Uani d . C
H7 1 0.2772(4) 0.3356(6) 0.2403(3) 0.073 Uiso calc R H
C8 1 0.6151(4) 0.8996(5) 0.3598(3) 0.0406(13) Uani d . C
H8 1 0.6406(4) 0.9810(5) 0.3908(3) 0.061 Uiso calc R H
C9 1 0.5286(3) 0.8499(5) 0.3986(3) 0.0461(14) Uani d . C
H9A 1 0.5443(3) 0.8304(5) 0.4571(3) 0.069 Uiso calc R H
H9B 1 0.5060(3) 0.7642(5) 0.3718(3) 0.069 Uiso calc R H
C10 1 0.4509(4) 0.9602(6) 0.3895(4) 0.065(2) Uani d . C
H10A 1 0.3946(4) 0.9255(6) 0.4133(4) 0.098 Uiso calc R H
H10B 1 0.4719(4) 1.0433(6) 0.4200(4) 0.098 Uiso calc R H
C11 1 0.4270(4) 0.9973(7) 0.2989(4) 0.067(2) Uani d . C
H11A 1 0.3785(4) 1.0690(7) 0.2949(4) 0.101 Uiso calc R H
H11B 1 0.4021(4) 0.9157(7) 0.2691(4) 0.101 Uiso calc R H
C12 1 0.5144(4) 1.0493(6) 0.2597(4) 0.058(2) Uani d . C
H12A 1 0.5359(4) 1.1358(6) 0.2862(4) 0.087 Uiso calc R H
H12B 1 0.4988(4) 1.0678(6) 0.2011(4) 0.087 Uiso calc R H
C13 1 0.5935(4) 0.9410(6) 0.2696(3) 0.0509(15) Uani d . C
H13A 1 0.5748(4) 0.8588(6) 0.2372(3) 0.076 Uiso calc R H
H13B 1 0.6503(4) 0.9786(6) 0.2480(3) 0.076 Uiso calc R H
C14 1 0.7272(3) 0.7305(5) 0.4464(3) 0.0403(13) Uani d . C
H14 1 0.6757(3) 0.6815(5) 0.4714(3) 0.060 Uiso calc R H
C15 1 0.7638(4) 0.8455(6) 0.5047(3) 0.0468(14) Uani d . C
H15A 1 0.7121(4) 0.9070(6) 0.5164(3) 0.070 Uiso calc R H
H15B 1 0.8111(4) 0.9000(6) 0.4786(3) 0.070 Uiso calc R H
C16 1 0.8079(5) 0.7827(7) 0.5860(3) 0.074(2) Uani d . C
H16A 1 0.8330(5) 0.8569(7) 0.6222(3) 0.111 Uiso calc R H
H16B 1 0.7593(5) 0.7344(7) 0.6141(3) 0.111 Uiso calc R H
C17 1 0.8869(5) 0.6814(7) 0.5701(4) 0.078(2) Uani d . C
H17A 1 0.9122(5) 0.6411(7) 0.6223(4) 0.117 Uiso calc R H
H17B 1 0.9378(5) 0.7309(7) 0.5457(4) 0.117 Uiso calc R H
C18 1 0.8498(5) 0.5658(7) 0.5114(4) 0.073(2) Uani d . C
H18A 1 0.8034(5) 0.5106(7) 0.5382(4) 0.110 Uiso calc R H
H18B 1 0.9018(5) 0.5049(7) 0.4993(4) 0.110 Uiso calc R H
C19 1 0.8042(4) 0.6264(6) 0.4303(3) 0.057(2) Uani d . C
H19A 1 0.8525(4) 0.6721(6) 0.4004(3) 0.085 Uiso calc R H
H19B 1 0.7773(4) 0.5514(6) 0.3957(3) 0.085 Uiso calc R H
H27 1 0.7395(4) 0.8208(6) 0.3376(3) 0.091(23) Uiso d R H
H28 1 0.6663(4) 0.7150(6) 0.3320(3) 0.054(16) Uiso d R H
H29 1 0.3718(4) 0.5734(6) 0.4029(3) 0.149(33) Uiso d R H
H30 1 0.4418(4) 0.6044(6) 0.5439(3) 0.096(21) Uiso d R H
H31 1 0.3948(4) 0.6994(6) 0.5019(3) 0.085(28) Uiso d R H
H32 1 0.2328(4) 0.8044(6) 0.6419(3) 0.131(29) Uiso d R H
H33 1 0.3218(4) 0.7224(6) 0.6649(3) 0.252(54) Uiso d R H

loop_
_atom_type_symbol
_atom_type_description
_atom_type_scat_source
_atom_type_scat_dispersion_real
_atom_type_scat_dispersion_imag
C C 'International Tables Vol C Tables 4.2.6.8 and 6.1.1.4' 0.0033 0.0016
H H 'International Tables Vol C Tables 4.2.6.8 and 6.1.1.4' 0.0000 0.0000
N N 'International Tables Vol C Tables 4.2.6.8 and 6.1.1.4' 0.0061 0.0033
O O 'International Tables Vol C Tables 4.2.6.8 and 6.1.1.4' 0.0106 0.0060
S S 'International Tables Vol C Tables 4.2.6.8 and 6.1.1.4' 0.1246 0.1234

loop_
_geom_angle_atom_site_label_1
_geom_angle_atom_site_label_2
_geom_angle_atom_site_label_3
_geom_angle
_geom_angle_publ_flag
O1 S O3 111.7(2) yes
O1 S O2 111.5(2) yes
O1 S C3 105.9(2) yes
O2 S O3 115.2(3) yes
O2 S C3 105.1(2) yes
O3 S C3 106.5(2) yes
C8 N C14 119.0(4) yes
O4 C1 O5 123.1(5) yes
O4 C1 C2 123.8(5) yes
O5 C1 C2 113.0(5) yes
C1 C2 C3 125.0(4) yes
C1 C2 C7 116.1(4) yes
C3 C2 C7 118.9(4) yes
S C3 C2 122.5(3) yes
S C3 C4 117.2(4) yes
C2 C3 C4 120.2(4) yes
C3 C4 C5 120.4(5) yes
C4 C5 C6 120.2(5) yes
C5 C6 C7 119.6(5) yes
C2 C7 C6 120.7(5) yes
N C8 C9 110.8(4) yes
N C8 C13 107.9(4) yes
C9 C8 C13 112.0(4) yes
N C8 C13 107.9(4) yes
C8 C9 C10 110.2(4) yes
C9 C10 C11 111.1(5) yes
C10 C11 C12 110.6(5) yes
C11 C12 C13 110.3(5) yes
C8 C13 C12 111.7(5) yes
N C14 C15 111.6(4) yes
N C14 C19 107.0(4) yes
C15 C14 C19 111.7(4) yes
C14 C15 C16 110.0(5) yes
C15 C16 C17 111.3(5) yes
C16 C17 C18 110.4(5) yes
C17 C18 C19 110.9(5) yes
C14 C19 C18 111.5(5) yes
O5 OW1 OW2 138.8(2) no
O5 OW1 O4 40.79(12) no
OW2 OW1 O4 161.2(2) no
O5 OW2 O1 19.96(5) no
S O3 N 131.5(2) no
C1 O4 OW1 80.2(3) no
C1 O5 OW1 115.9(3) no
C1 O5 OW2 133.9(3) no
C8 N O3 100.6(3) no
C14 N O3 103.3(3) no
C8 N O1 124.6(3) no
C14 N O1 96.0(3) no
O3 N O1 25.67(9) no

loop_
_geom_bond_atom_site_label_1
_geom_bond_atom_site_label_2
_geom_bond_site_symmetry_2
_geom_bond_distance
_geom_bond_publ_flag
S O1 . 1.447(4) yes
S O2 . 1.441(4) yes
S O3 . 1.436(3) yes
S C3 . 1.778(5) yes
O4 C1 . 1.198(6) yes
O5 C1 . 1.310(6) yes
N C8 . 1.506(6) yes
N C14 . 1.509(6) yes
C1 C2 . 1.502(7) yes
C2 C3 . 1.388(6) yes
C2 C7 . 1.389(7) yes
C3 C4 . 1.382(6) yes
C4 C5 . 1.372(7) yes
C5 C6 . 1.380(7) yes
C6 C7 . 1.384(7) yes
C8 C9 . 1.495(6) yes
C8 C13 . 1.515(7) yes
C9 C10 . 1.523(7) yes
C10 C11 . 1.515(8) yes
C11 C12 . 1.515(8) yes
C12 C13 . 1.525(7) yes
C14 C15 . 1.514(6) yes
C14 C19 . 1.514(7) yes
C15 C16 . 1.529(7) yes
C16 C17 . 1.517(8) yes
C17 C18 . 1.523(8) yes
C18 C19 . 1.526(7) yes
OW1 OW2 . 2.732(6) yes
OW1 O4 3_666 2.810(6) yes
OW1 O5 . 2.600(5) yes
OW2 O1 3_666 2.841(6) yes
OW2 O2 4_576 2.825(6) yes
O1 N 2_645 2.855(5) yes
O3 N . 2.791(5) yes
